data_8101183
loop_
_publ_author_name
'Frey, Wolfgang'
'Zimmermann, Peter Jan'
'J\"ager, Volker'

_publ_section_title
;
Crystal structure of (2S,3R,4R,5S,1'R,2'S)-3,4-dimethanesulfonyloxy-
2-[2,3-O-isopropylidenedioxy-1-(tert-butoxycarbonylamino)propyl]-5-
methyl-tetrahydrofuran ethyl acetate, C~18~H~33~NO~11~S~2~ &#x00B7; 
C~4~H~8~O~2~
;
_journal_issue 1
_journal_name_full 'Zeitschrift f\"ur Kristallographie - New Crystal Structures'
_journal_page_first 127
_journal_page_last 128
_journal_volume 215
_journal_year 2000
_chemical_formula_structural 'C18H33NO11S2 +  C4H8O2'
_chemical_formula_sum 'C24 H41 N O13 S2'
_chemical_formula_weight 591.69
_chemical_melting_point 361.5(5)
_space_group_IT_number 4
_symmetry_cell_setting monoclinic
_symmetry_space_group_name_Hall 'P 2yb'
_symmetry_space_group_name_H-M 'P 1 21 1'
_cell_angle_alpha 90.00
_cell_angle_beta 104.836(10)
_cell_angle_gamma 90.00
_cell_formula_units_Z 2
_cell_length_a 12.407(2)
_cell_length_b 9.2540(12)
_cell_length_c 13.8122(13)
_cell_measurement_temperature 293(2)
_cell_volume 1533.0(4)
_diffrn_ambient_temperature 293(2)
_exptl_crystal_density_diffrn 1.282
_refine_ls_R_factor_obs 0.0659
_refine_ls_wR_factor_obs 0.1595
_cod_depositor_comments
;
The following automatic conversions were performed:

'_chemical_melting_point' value '361-362' was changed to '361.5(5)' -
the average value was taken and precision was estimated.

Automatic conversion script
Id: cif_fix_values 1646 2011-03-28 12:23:43Z adriana 
;
_cod_original_sg_symbol_H-M 'P 21'
_cod_database_code 8101183

loop_
_symmetry_equiv_pos_as_xyz
'x, y, z'
'-x, y+1/2, -z'

loop_
_atom_site_aniso_label
_atom_site_aniso_U_11
_atom_site_aniso_U_22
_atom_site_aniso_U_33
_atom_site_aniso_U_23
_atom_site_aniso_U_13
_atom_site_aniso_U_12
S1 0.0579(8) 0.0572(8) 0.0740(9) -0.0001(8) 0.0371(7) 0.0084(7)
O1 0.051(2) 0.041(2) 0.039(2) -0.0003(14) 0.0189(14) 0.005(2)
N1 0.040(2) 0.040(2) 0.036(2) -0.006(2) 0.0051(15) 0.002(2)
C1 0.031(2) 0.039(2) 0.031(2) -0.002(2) 0.005(2) -0.003(2)
S2 0.1184(15) 0.0551(8) 0.0489(7) 0.0163(7) 0.0307(8) 0.0175(10)
O2 0.047(2) 0.086(3) 0.042(2) 0.016(2) 0.0064(15) -0.022(2)
C2 0.040(2) 0.045(3) 0.035(2) -0.001(2) 0.014(2) 0.001(2)
O3 0.073(3) 0.114(4) 0.057(2) 0.037(3) 0.002(2) -0.043(3)
C3 0.037(2) 0.045(3) 0.037(2) 0.003(2) 0.010(2) -0.001(2)
C4 0.048(3) 0.043(3) 0.045(2) -0.004(2) 0.009(2) -0.003(2)
O4 0.064(2) 0.052(2) 0.071(2) -0.010(2) 0.004(2) 0.018(2)
O5 0.043(2) 0.061(2) 0.064(2) -0.006(2) -0.005(2) 0.011(2)
C5 0.103(5) 0.046(3) 0.075(4) -0.013(3) 0.037(4) -0.001(4)
O6 0.043(2) 0.053(2) 0.049(2) 0.000(2) 0.0178(15) 0.007(2)
C6 0.035(2) 0.040(2) 0.034(2) 0.003(2) 0.008(2) -0.001(2)
C7 0.035(2) 0.050(3) 0.039(2) 0.000(2) 0.011(2) -0.004(2)
O7 0.056(2) 0.072(3) 0.043(2) 0.017(2) 0.016(2) 0.012(2)
O8 0.047(2) 0.117(5) 0.122(4) -0.014(4) 0.028(2) 0.012(3)
C8 0.051(3) 0.078(4) 0.049(3) 0.014(3) 0.014(2) -0.022(3)
C9 0.046(3) 0.064(3) 0.042(2) 0.008(3) 0.013(2) -0.003(3)
O9 0.123(4) 0.102(4) 0.094(3) 0.027(3) 0.078(3) 0.033(4)
O10 0.221(8) 0.085(4) 0.078(3) -0.002(3) 0.055(4) -0.081(5)
C10 0.066(4) 0.125(8) 0.126(7) 0.021(6) 0.046(5) -0.002(5)
O11 0.203(7) 0.165(7) 0.086(3) 0.068(4) 0.060(4) 0.114(6)
C11 0.098(6) 0.119(7) 0.094(5) -0.019(5) 0.039(5) -0.061(6)
C12 0.045(3) 0.041(2) 0.041(2) 0.005(2) 0.007(2) -0.001(2)
C13 0.049(3) 0.084(5) 0.067(3) 0.008(4) -0.005(3) 0.023(3)
C14 0.065(4) 0.143(9) 0.094(5) -0.028(6) -0.034(4) 0.018(5)
C15 0.049(4) 0.211(14) 0.116(7) -0.046(8) 0.008(4) 0.038(6)
C16 0.146(9) 0.131(10) 0.136(9) 0.074(8) -0.008(7) 0.024(8)
C17 0.118(6) 0.078(5) 0.053(3) -0.007(3) 0.030(4) -0.009(4)
C18 0.120(6) 0.066(5) 0.100(6) -0.023(4) 0.046(5) 0.004(5)
O1L 0.093(5) 0.241(12) 0.132(6) -0.019(7) 0.014(4) 0.051(7)
C1L 0.111(9) 0.189(16) 0.120(9) 0.028(10) 0.021(7) -0.010(10)
C2L 0.215(11) 0.213(12) 0.195(11) -0.028(9) 0.053(9) 0.032(9)
C3L 0.098(8) 0.159(13) 0.216(14) -0.012(12) -0.037(8) 0.022(9)
C4L 0.293(19) 0.257(18) 0.212(14) 0.055(14) 0.109(14) -0.014(16)
O5L 0.156(11) 0.313(18) 0.141(10) 0.002(12) 0.025(9) 0.074(12)
O6L 0.198(27) 0.094(16) 0.091(14) -0.030(12) 0.038(14) -0.056(17)

loop_
_atom_site_label
_atom_site_type_symbol
_atom_site_fract_x
_atom_site_fract_y
_atom_site_fract_z
_atom_site_U_iso_or_equiv
_atom_site_thermal_displace_type
_atom_site_occupancy
_atom_site_calc_flag
_atom_site_refinement_flags
_atom_site_disorder_group
S1 S 0.66723(12) 0.9239(3) 0.30080(12) 0.0593(4) Uani 1 d . .
O1 O 0.9362(3) 0.6660(5) 0.1775(2) 0.0425(8) Uani 1 d . .
N1 N 0.8209(3) 0.8911(5) 0.0604(3) 0.0391(9) Uani 1 d . .
H1 H 0.8242(3) 0.8135(5) 0.0269(3) 0.047 Uiso 1 calc R .
C1 C 0.9324(3) 0.8040(6) 0.2245(3) 0.0339(9) Uani 1 d . .
H1A H 1.0053(3) 0.8204(6) 0.2714(3) 0.041 Uiso 1 calc R .
S2 S 0.8887(2) 0.4764(4) 0.45564(11) 0.0724(5) Uani 1 d . .
O2 O 1.1010(3) 1.0093(6) 0.1943(2) 0.0592(11) Uani 1 d . .
C2 C 0.8460(4) 0.7876(6) 0.2864(3) 0.0393(10) Uani 1 d . .
H2 H 0.8738(4) 0.8279(6) 0.3538(3) 0.047 Uiso 1 calc R .
O3 O 1.1108(4) 1.1426(7) 0.0584(3) 0.084(2) Uani 1 d . .
C3 C 0.8296(4) 0.6251(6) 0.2898(3) 0.0397(10) Uani 1 d . .
H3 H 0.7557(4) 0.5990(6) 0.2976(3) 0.048 Uiso 1 calc R .
C4 C 0.8469(4) 0.5774(7) 0.1898(4) 0.0453(11) Uani 1 d . .
H4 H 0.7799(4) 0.6016(7) 0.1372(4) 0.054 Uiso 1 calc R .
O4 O 0.7196(3) 1.0922(6) 0.0688(3) 0.0651(11) Uani 1 d . .
O5 O 0.6571(3) 0.9151(6) -0.0458(3) 0.0595(10) Uani 1 d . .
C5 C 0.8743(6) 0.4196(8) 0.1793(5) 0.072(2) Uani 1 d . .
H5A H 0.8834(6) 0.4025(8) 0.1132(5) 0.108 Uiso 1 calc R .
H5B H 0.8147(6) 0.3606(8) 0.1899(5) 0.108 Uiso 1 calc R .
H5C H 0.9422(6) 0.3956(8) 0.2280(5) 0.108 Uiso 1 calc R .
O6 O 0.7407(3) 0.8523(5) 0.2345(3) 0.0470(8) Uani 1 d . .
C6 C 0.9123(3) 0.9257(6) 0.1476(3) 0.0360(9) Uani 1 d . .
H6 H 0.8919(3) 1.0129(6) 0.1791(3) 0.043 Uiso 1 calc R .
C7 C 1.0160(4) 0.9594(7) 0.1115(3) 0.0411(11) Uani 1 d . .
H7 H 1.0411(4) 0.8723(7) 0.0833(3) 0.049 Uiso 1 calc R .
O7 O 0.9187(3) 0.5695(6) 0.3697(3) 0.0563(10) Uani 1 d . .
O8 O 0.5584(4) 0.9360(8) 0.2360(4) 0.094(2) Uani 1 d . .
C8 C 1.1738(4) 1.0998(8) 0.1553(4) 0.059(2) Uani 1 d . .
C9 C 1.0042(4) 1.0824(8) 0.0383(4) 0.0503(12) Uani 1 d . .
H9A H 0.9808(4) 1.0477(8) -0.0301(4) 0.060 Uiso 1 calc R .
H9B H 0.9504(4) 1.1526(8) 0.0491(4) 0.060 Uiso 1 calc R .
O9 O 0.6848(5) 0.8441(8) 0.3917(4) 0.097(2) Uani 1 d . .
O10 O 0.7902(7) 0.3969(8) 0.4144(4) 0.125(3) Uani 1 d . .
C10 C 1.2732(6) 1.0146(12) 0.1433(7) 0.102(3) Uani 1 d . .
H10A H 1.3170(6) 0.9844(12) 0.2079(7) 0.153 Uiso 1 calc R .
H10B H 1.3178(6) 1.0740(12) 0.1117(7) 0.153 Uiso 1 calc R .
H10C H 1.2481(6) 0.9311(12) 0.1025(7) 0.153 Uiso 1 calc R .
O11 O 0.9899(9) 0.4066(11) 0.5009(5) 0.147(3) Uani 1 d . .
C11 C 1.2033(7) 1.2272(12) 0.2218(6) 0.101(3) Uani 1 d . .
H11A H 1.2456(7) 1.1965(12) 0.2868(6) 0.152 Uiso 1 calc R .
H11B H 1.1364(7) 1.2744(12) 0.2277(6) 0.152 Uiso 1 calc R .
H11C H 1.2470(7) 1.2931(12) 0.1939(6) 0.152 Uiso 1 calc R .
C12 C 0.7317(4) 0.9783(7) 0.0316(3) 0.0430(10) Uani 1 d . .
C13 C 0.5552(5) 0.9928(9) -0.0982(5) 0.071(2) Uani 1 d . .
C14 C 0.4984(6) 0.8792(13) -0.1758(6) 0.111(3) Uani 1 d . .
H14A H 0.4795(6) 0.7961(13) -0.1419(6) 0.166 Uiso 1 calc R .
H14B H 0.5484(6) 0.8511(13) -0.2152(6) 0.166 Uiso 1 calc R .
H14C H 0.4318(6) 0.9195(13) -0.2187(6) 0.166 Uiso 1 calc R .
C15 C 0.4839(6) 1.0196(16) -0.0275(7) 0.128(5) Uani 1 d . .
H15A H 0.4668(6) 0.9293(16) -0.0007(7) 0.192 Uiso 1 calc R .
H15B H 0.4159(6) 1.0660(16) -0.0627(7) 0.192 Uiso 1 calc R .
H15C H 0.5231(6) 1.0808(16) 0.0261(7) 0.192 Uiso 1 calc R .
C16 C 0.5869(10) 1.1242(15) -0.1444(9) 0.146(5) Uani 1 d . .
H16A H 0.6323(10) 1.0982(15) -0.1885(9) 0.219 Uiso 1 calc R .
H16B H 0.6281(10) 1.1874(15) -0.0930(9) 0.219 Uiso 1 calc R .
H16C H 0.5209(10) 1.1726(15) -0.1819(9) 0.219 Uiso 1 calc R .
C17 C 0.8625(7) 0.6047(10) 0.5375(5) 0.081(2) Uani 1 d . .
H17A H 0.7936(7) 0.6531(10) 0.5074(5) 0.122 Uiso 1 calc R .
H17B H 0.9221(7) 0.6738(10) 0.5523(5) 0.122 Uiso 1 calc R .
H17C H 0.8571(7) 0.5584(10) 0.5983(5) 0.122 Uiso 1 calc R .
C18 C 0.7258(8) 1.0950(10) 0.3251(6) 0.092(2) Uani 1 d . .
H18A H 0.7994(8) 1.0869(10) 0.3688(6) 0.138 Uiso 1 calc R .
H18B H 0.6804(8) 1.1532(10) 0.3564(6) 0.138 Uiso 1 calc R .
H18C H 0.7301(8) 1.1393(10) 0.2633(6) 0.138 Uiso 1 calc R .
O1L O 0.6433(6) 0.1901(14) 0.5575(6) 0.158(4) Uani 1 d . .
C1L C 0.7434(11) 0.1994(12) 0.6220(10) 0.142(5) Uani 1 d D .
H1L1 H 0.7382 0.2365 0.6852 0.170 Uiso 0.66 d P .
H1L2 H 0.7890 0.2701 0.5949 0.170 Uiso 0.66 d P .
C2L C 0.5704(20) 0.3031(29) 0.5339(17) 0.207(8) Uani 1 d U .
H2L1 H 0.5023 0.2854 0.5501 0.249 Uiso 0.34 d P .
H2L2 H 0.5517 0.3165 0.4582 0.249 Uiso 0.34 d P .
C3L C 0.8023(10) 0.0722(19) 0.6373(12) 0.172(6) Uani 1 d . .
H3L1 H 0.8730(10) 0.0877(19) 0.6844(12) 0.257 Uiso 1 calc R .
H3L2 H 0.8140(10) 0.0391(19) 0.5749(12) 0.257 Uiso 1 calc R .
H3L3 H 0.7609(10) 0.0008(19) 0.6632(12) 0.257 Uiso 1 calc R .
C4L C 0.6214(10) 0.4361(12) 0.5784(8) 0.246(10) Uani 1 d U .
H4L1 H 0.5687(10) 0.5138(12) 0.5609(8) 0.369 Uiso 1 calc R .
H4L2 H 0.6856(10) 0.4570(12) 0.5541(8) 0.369 Uiso 1 calc R .
H4L3 H 0.6438(10) 0.4259(12) 0.6500(8) 0.369 Uiso 1 calc R .
O5L O 0.4891(10) 0.2981(12) 0.4538(8) 0.205(8) Uani 0.68(2) d PRU 1
O6L O 0.7576(10) 0.3268(12) 0.6356(8) 0.128(11) Uani 0.32(2) d PRD 2

loop_
_geom_bond_atom_site_label_1
_geom_bond_atom_site_label_2
_geom_bond_distance
_geom_bond_site_symmetry_2
_geom_bond_publ_flag
S1 O8 1.420(5) . ?
S1 O9 1.424(5) . ?
S1 O6 1.592(3) . ?
S1 C18 1.738(9) . ?
O1 C4 1.423(6) . ?
O1 C1 1.439(5) . ?
N1 C12 1.345(6) . ?
N1 C6 1.463(5) . ?
N1 H1 0.86 . ?
C1 C6 1.525(6) . ?
C1 C2 1.540(6) . ?
C1 H1A 0.98 . ?
S2 O11 1.409(8) . ?
S2 O10 1.415(7) . ?
S2 O7 1.585(4) . ?
S2 C17 1.727(7) . ?
O2 C7 1.420(6) . ?
O2 C8 1.434(6) . ?
C2 O6 1.450(6) . ?
C2 C3 1.520(7) . ?
C2 H2 0.98 . ?
O3 C9 1.396(6) . ?
O3 C8 1.423(7) . ?
C3 O7 1.442(5) . ?
C3 C4 1.518(6) . ?
C3 H3 0.98 . ?
C4 C5 1.515(9) . ?
C4 H4 0.98 . ?
O4 C12 1.199(7) . ?
O5 C12 1.355(6) . ?
O5 C13 1.474(7) . ?
C5 H5A 0.96 . ?
C5 H5B 0.96 . ?
C5 H5C 0.96 . ?
C6 C7 1.527(6) . ?
C6 H6 0.98 . ?
C7 C9 1.503(7) . ?
C7 H7 0.98 . ?
C8 C11 1.481(11) . ?
C8 C10 1.509(11) . ?
C9 H9A 0.97 . ?
C9 H9B 0.97 . ?
C10 H10A 0.96 . ?
C10 H10B 0.96 . ?
C10 H10C 0.96 . ?
C11 H11A 0.96 . ?
C11 H11B 0.96 . ?
C11 H11C 0.96 . ?
C13 C16 1.472(14) . ?
C13 C15 1.496(11) . ?
C13 C14 1.538(11) . ?
C14 H14A 0.96 . ?
C14 H14B 0.96 . ?
C14 H14C 0.96 . ?
C15 H15A 0.96 . ?
C15 H15B 0.96 . ?
C15 H15C 0.96 . ?
C16 H16A 0.96 . ?
C16 H16B 0.96 . ?
C16 H16C 0.96 . ?
C17 H17A 0.96 . ?
C17 H17B 0.96 . ?
C17 H17C 0.96 . ?
C18 H18A 0.96 . ?
C18 H18B 0.96 . ?
C18 H18C 0.96 . ?
O1L C1L 1.334(13) . ?
O1L C2L 1.37(2) . ?
C1L O6L 1.200(2) . ?
C1L C3L 1.37(2) . ?
C1L H1L1 0.955(13) . ?
C1L H1L2 0.998(12) . ?
C2L O5L 1.29(2) . ?
C2L C4L 1.45(3) . ?
C2L H2L1 0.94(2) . ?
C2L H2L2 1.02(2) . ?
C3L H3L1 0.96 . ?
C3L H3L2 0.96 . ?
C3L H3L3 0.96 . ?
C4L H4L1 0.96 . ?
C4L H4L2 0.96 . ?
C4L H4L3 0.96 . ?
